data_7011697
loop_
_publ_author_name
'Rodr\'iguez, Montserrat'
'Llobet, Antoni'
'Corbella, Montserrat'
'M\"uller, Peter'
'Us\'on, Miguel Angel'
'Martell, Arthur E.'
'Reibenspies, Joseph'

_publ_section_title
;
 Solvent controlled nuclearity in Cu(ii) complexes linked by the
 CO32&#x2212; ligand: synthesis, structure and magnetic properties
;
_journal_issue 14
_journal_name_full 'Journal of the Chemical Society, Dalton Transactions'
_journal_page_first 2900
_journal_paper_doi 10.1039/b203057h
_journal_year 2002
_chemical_formula_moiety '[Cu4(m4-CO3)(m-Cl)2(ClO4)2(dpt)4(OH2)](ClO4)2.3CH3OH'
_chemical_formula_sum 'C28 H80 Cl6 Cu4 N12 O22'
_chemical_formula_weight 1403.90
_chemical_name_systematic
; 
? 
;
_space_group_IT_number 14
_symmetry_cell_setting monoclinic
_symmetry_space_group_name_Hall '-P 2ybc'
_symmetry_space_group_name_H-M 'P 1 21/c 1'
_atom_sites_solution_hydrogens geom
_atom_sites_solution_primary direct
_atom_sites_solution_secondary difmap
_audit_creation_method SHELXL-97
_cell_angle_alpha 90.00
_cell_angle_beta 96.02(3)
_cell_angle_gamma 90.00
_cell_formula_units_Z 4
_cell_length_a 12.798(3)
_cell_length_b 17.105(3)
_cell_length_c 25.802(5)
_cell_measurement_reflns_used 8192
_cell_measurement_temperature 133(2)
_cell_volume 5617(2)
_computing_cell_refinement 'Siemens SAINT (V. 5.00, Siemens 1998)'
_computing_data_collection 'Siemens SMART (V. 4.202, Siemens 1996)'
_computing_data_reduction 'Siemens SAINT (V. 5.00, Siemens 1998)'
_computing_molecular_graphics 'SHELXTL-Plus (Bruker)'
_computing_structure_refinement 'SHELXL-97 (Sheldrick, 1997)'
_computing_structure_solution 'SHELXS-97 (Sheldrick, 1990)'
_diffrn_ambient_temperature 133(2)
_diffrn_detector_area_resol_mean '8192 pixels/mm'
_diffrn_measured_fraction_theta_full 0.964
_diffrn_measured_fraction_theta_max 0.964
_diffrn_measurement_device_type 'Stoe Siemens-Huber four circle diffractometer'
_diffrn_measurement_method 'phi and omega scan'
_diffrn_radiation_monochromator graphite
_diffrn_radiation_source 'fine-focus sealed tube'
_diffrn_radiation_type MoK\a
_diffrn_radiation_wavelength 0.71073
_diffrn_reflns_av_R_equivalents 0.0000
_diffrn_reflns_av_sigmaI/netI 0.0359
_diffrn_reflns_limit_h_max 14
_diffrn_reflns_limit_h_min -15
_diffrn_reflns_limit_k_max 20
_diffrn_reflns_limit_k_min 0
_diffrn_reflns_limit_l_max 30
_diffrn_reflns_limit_l_min 0
_diffrn_reflns_number 9571
_diffrn_reflns_theta_full 24.71
_diffrn_reflns_theta_max 24.71
_diffrn_reflns_theta_min 1.98
_exptl_absorpt_coefficient_mu 1.859
_exptl_absorpt_correction_type 'multi-scan, semiempirical (SADABS)'
_exptl_crystal_colour 'deep blue'
_exptl_crystal_density_diffrn 1.660
_exptl_crystal_density_method 'not measured'
_exptl_crystal_F_000 2904
_exptl_crystal_size_max 0.2
_exptl_crystal_size_mid 0.3
_exptl_crystal_size_min 0.5
_refine_diff_density_max 0.939
_refine_diff_density_min -0.489
_refine_diff_density_rms 0.083
_refine_ls_extinction_method none
_refine_ls_goodness_of_fit_ref 1.121
_refine_ls_hydrogen_treatment mixed
_refine_ls_matrix_type full
_refine_ls_number_parameters 737
_refine_ls_number_reflns 9571
_refine_ls_number_restraints 12
_refine_ls_restrained_S_all 1.145
_refine_ls_R_factor_all 0.0662
_refine_ls_R_factor_gt 0.0472
_refine_ls_shift/su_max 0.004
_refine_ls_shift/su_mean 0.000
_refine_ls_structure_factor_coef Fsqd
_refine_ls_weighting_details 'w=1/[\s^2^(Fo^2^)+(0.0281P)^2^+15.0174P] where P=(Fo^2^+2Fc^2^)/3'
_refine_ls_weighting_scheme calc
_refine_ls_wR_factor_gt 0.0918
_refine_ls_wR_factor_ref 0.0991
_reflns_number_gt 7740
_reflns_number_total 9571
_reflns_threshold_expression >2sigma(I)
_cod_data_source_file b203057h.txt
_cod_data_source_block m-te
_cod_depositor_comments
;
The following automatic conversions were performed:
'_symmetry_cell_setting' value 'Monoclinic' changed to 'monoclinic'
according to '/home/saulius/struct/CIF-dictionaries/cif_core.dic'
dictionary named 'cif_core.dic' version 2.4.1 from 2010-06-29.

Automatic conversion script
Id: cif_fix_enum 1527 2010-12-29 10:47:43Z saulius 

The following automatic conversions were performed:

'_refine_ls_weighting_scheme' value 'calc
w=1/[\s^2^(Fo^2^)+(0.0281P)^2^+15.0174P] where P=(Fo^2^+2Fc^2^)/3'
was changed to 'calc'. New tag '_refine_ls_weighting_details' was
created. The value of the new tag was set to
'w=1/[\s^2^(Fo^2^)+(0.0281P)^2^+15.0174P] where P=(Fo^2^+2Fc^2^)/3'.

Automatic conversion script
Id: cif_fix_values 3143 2015-03-26 13:38:13Z robertas 
;
_cod_original_sg_symbol_H-M P2(1)/c
_cod_database_code 7011697

loop_
_symmetry_equiv_pos_as_xyz
'x, y, z'
'-x, y+1/2, -z+1/2'
'-x, -y, -z'
'x, -y-1/2, z-1/2'

loop_
_atom_site_label
_atom_site_type_symbol
_atom_site_fract_x
_atom_site_fract_y
_atom_site_fract_z
_atom_site_U_iso_or_equiv
_atom_site_adp_type
_atom_site_occupancy
_atom_site_calc_flag
_atom_site_refinement_flags
_atom_site_disorder_assembly
_atom_site_disorder_group
Cl3 Cl 0.37922(8) 0.19098(6) 0.55573(4) 0.0242(2) Uani 1 d . . .
O31 O 0.3959(3) 0.1550(2) 0.60604(11) 0.0395(8) Uani 1 d . . .
O32 O 0.3242(3) 0.26342(19) 0.55875(13) 0.0381(8) Uani 1 d . . .
O33 O 0.3169(3) 0.1386(2) 0.52114(13) 0.0444(9) Uani 1 d . . .
O34 O 0.4769(3) 0.2049(2) 0.53587(14) 0.0480(10) Uani 1 d . . .
Cl4 Cl 0.11082(9) 0.29612(6) 0.17925(4) 0.0279(3) Uani 1 d . . .
O41 O 0.1621(3) 0.2972(2) 0.13322(12) 0.0422(9) Uani 1 d . . .
O42 O 0.0957(3) 0.21632(19) 0.19489(14) 0.0444(9) Uani 1 d . . .
O43 O 0.1747(4) 0.3344(2) 0.22044(13) 0.0617(12) Uani 1 d . . .
O44 O 0.0126(3) 0.3354(3) 0.17101(16) 0.0630(12) Uani 1 d . . .
Cl5 Cl 0.39159(11) 0.53741(7) 0.40672(4) 0.0355(3) Uani 1 d . . .
O51 O 0.3677(3) 0.45411(17) 0.40249(12) 0.0321(8) Uani 1 d . . .
O52 O 0.4881(5) 0.5493(3) 0.4341(3) 0.132(3) Uani 1 d . . .
O53 O 0.3106(6) 0.5719(3) 0.4324(2) 0.119(2) Uani 1 d . . .
O54 O 0.3858(4) 0.5697(2) 0.35641(15) 0.0669(13) Uani 1 d . . .
Cl6 Cl -0.17315(9) 0.52885(7) 0.14410(4) 0.0305(3) Uani 1 d . . .
O62 O -0.1858(4) 0.5031(2) 0.09130(13) 0.0577(11) Uani 1 d . . .
O61 O -0.1995(3) 0.6115(2) 0.14395(13) 0.0467(9) Uani 1 d . . .
O63 O -0.2422(5) 0.4894(3) 0.17322(17) 0.0958(19) Uani 1 d . . .
O64 O -0.0687(4) 0.5235(4) 0.1669(2) 0.109(2) Uani 1 d . . .
O7 O 0.2546(3) -0.1573(2) 0.43984(14) 0.0545(11) Uani 1 d . . .
H7 H 0.2411 -0.1111 0.4302 0.082 Uiso 1 calc R . .
C7 C 0.2576(5) -0.2053(4) 0.3960(2) 0.0668(19) Uani 1 d . . .
H7A H 0.1974 -0.1934 0.3705 0.100 Uiso 1 calc R . .
H7B H 0.2546 -0.2602 0.4065 0.100 Uiso 1 calc R . .
H7C H 0.3230 -0.1958 0.3803 0.100 Uiso 1 calc R . .
O8 O 0.2599(3) 0.49442(19) 0.23530(12) 0.0372(8) Uani 1 d . . .
H8 H 0.2428 0.4760 0.2054 0.056 Uiso 1 calc R . .
C8 C 0.3057(4) 0.5695(3) 0.2308(2) 0.0434(13) Uani 1 d . . .
H8A H 0.3024 0.5985 0.2633 0.065 Uiso 1 calc R . .
H8B H 0.2671 0.5981 0.2020 0.065 Uiso 1 calc R . .
H8C H 0.3792 0.5636 0.2240 0.065 Uiso 1 calc R . .
O9 O 0.2391(3) 0.4679(2) 0.13155(14) 0.0529(10) Uani 1 d . . .
H9 H 0.2467 0.4201 0.1253 0.079 Uiso 1 calc R . .
C9 C 0.1410(5) 0.4920(3) 0.1103(2) 0.0521(15) Uani 1 d . . .
H9A H 0.1270 0.5446 0.1230 0.078 Uiso 1 calc R . .
H9B H 0.0877 0.4557 0.1206 0.078 Uiso 1 calc R . .
H9C H 0.1387 0.4929 0.0722 0.078 Uiso 1 calc R . .
C1A C 0.3512(4) 0.1160(3) 0.23261(17) 0.0293(10) Uani 1 d . . .
H1AA H 0.2976 0.0746 0.2257 0.035 Uiso 1 calc R A 1
H1AB H 0.4140 0.0925 0.2523 0.035 Uiso 1 calc R A 1
C1B C 0.3805(4) 0.1486(3) 0.18151(17) 0.0303(11) Uani 1 d . . .
H1BA H 0.3968 0.1046 0.1588 0.036 Uiso 1 calc R . .
H1BB H 0.3192 0.1768 0.1639 0.036 Uiso 1 calc R . .
C1C C 0.4736(4) 0.2035(3) 0.18780(16) 0.0269(10) Uani 1 d . . .
H1CA H 0.5312 0.1782 0.2103 0.032 Uiso 1 calc R B 1
H1CB H 0.4986 0.2122 0.1532 0.032 Uiso 1 calc R B 1
C1D C 0.5451(3) 0.3305(3) 0.20934(17) 0.0269(10) Uani 1 d . . .
H1DA H 0.5672 0.3290 0.1737 0.032 Uiso 1 calc R C 1
H1DB H 0.6029 0.3080 0.2333 0.032 Uiso 1 calc R C 1
C1E C 0.5293(4) 0.4153(3) 0.22445(17) 0.0280(10) Uani 1 d . . .
H1EA H 0.5902 0.4464 0.2156 0.034 Uiso 1 calc R . .
H1EB H 0.4659 0.4359 0.2036 0.034 Uiso 1 calc R . .
C1F C 0.5171(4) 0.4261(3) 0.28154(17) 0.0321(11) Uani 1 d . . .
H1FA H 0.5770 0.4014 0.3028 0.039 Uiso 1 calc R D 1
H1FB H 0.5173 0.4826 0.2900 0.039 Uiso 1 calc R D 1
C2A C 0.4864(4) 0.0463(2) 0.41174(18) 0.0304(11) Uani 1 d . . .
H2AA H 0.5058 0.0446 0.3756 0.036 Uiso 1 calc R E 1
H2AB H 0.4433 -0.0004 0.4173 0.036 Uiso 1 calc R E 1
C2B C 0.5848(4) 0.0451(3) 0.4496(2) 0.0373(12) Uani 1 d . . .
H2BA H 0.6176 -0.0072 0.4486 0.045 Uiso 1 calc R . .
H2BB H 0.5650 0.0533 0.4853 0.045 Uiso 1 calc R . .
C2C C 0.6650(4) 0.1062(3) 0.43860(19) 0.0321(11) Uani 1 d . . .
H2CA H 0.7333 0.0928 0.4583 0.039 Uiso 1 calc R F 1
H2CB H 0.6746 0.1048 0.4010 0.039 Uiso 1 calc R F 1
C2D C 0.7223(3) 0.2404(3) 0.44253(19) 0.0332(11) Uani 1 d . . .
H2DA H 0.7241 0.2452 0.4044 0.040 Uiso 1 calc R G 1
H2DB H 0.7897 0.2171 0.4572 0.040 Uiso 1 calc R G 1
C2E C 0.7126(4) 0.3213(3) 0.4654(2) 0.0404(13) Uani 1 d . . .
H2EA H 0.7038 0.3161 0.5029 0.048 Uiso 1 calc R . .
H2EB H 0.7789 0.3501 0.4626 0.048 Uiso 1 calc R . .
C2F C 0.6223(4) 0.3689(3) 0.4395(2) 0.0375(12) Uani 1 d . . .
H2FA H 0.6251 0.4226 0.4539 0.045 Uiso 1 calc R H 1
H2FB H 0.6280 0.3724 0.4016 0.045 Uiso 1 calc R H 1
C3A C 0.1832(4) 0.4593(3) 0.51321(18) 0.0371(12) Uani 1 d . . .
H3AA H 0.1241 0.4808 0.4897 0.044 Uiso 1 calc R I 1
H3AB H 0.2353 0.5015 0.5212 0.044 Uiso 1 calc R I 1
C3B C 0.1431(4) 0.4314(3) 0.56307(18) 0.0399(13) Uani 1 d . . .
H3BA H 0.2017 0.4061 0.5850 0.048 Uiso 1 calc R . .
H3BB H 0.1208 0.4774 0.5824 0.048 Uiso 1 calc R . .
C3C C 0.0528(4) 0.3748(3) 0.55539(17) 0.0335(12) Uani 1 d . . .
H3CA H 0.0245 0.3669 0.5893 0.040 Uiso 1 calc R J 1
H3CB H -0.0036 0.3985 0.5312 0.040 Uiso 1 calc R J 1
C3D C -0.0136(3) 0.2458(3) 0.53429(17) 0.0305(11) Uani 1 d . . .
H3DA H -0.0699 0.2666 0.5088 0.037 Uiso 1 calc R K 1
H3DB H -0.0394 0.2481 0.5691 0.037 Uiso 1 calc R K 1
C3E C 0.0053(4) 0.1615(3) 0.52122(18) 0.0344(12) Uani 1 d . . .
H3EA H -0.0566 0.1304 0.5287 0.041 Uiso 1 calc R . .
H3EB H 0.0664 0.1422 0.5444 0.041 Uiso 1 calc R . .
C3F C 0.0255(4) 0.1473(3) 0.46542(18) 0.0301(11) Uani 1 d . . .
H3FA H 0.0298 0.0904 0.4590 0.036 Uiso 1 calc R L 1
H3FB H -0.0333 0.1687 0.4416 0.036 Uiso 1 calc R L 1
C4A C -0.0783(4) 0.2123(3) 0.30677(19) 0.0355(12) Uani 1 d . . .
H4AA H -0.1033 0.2163 0.3417 0.043 Uiso 1 calc R M 1
H4AB H -0.0840 0.1570 0.2955 0.043 Uiso 1 calc R M 1
C4B C -0.1459(4) 0.2632(3) 0.2685(2) 0.0386(12) Uani 1 d . . .
H4BA H -0.1167 0.2615 0.2345 0.046 Uiso 1 calc R . .
H4BB H -0.2175 0.2405 0.2634 0.046 Uiso 1 calc R . .
C4C C -0.1545(4) 0.3475(3) 0.2847(2) 0.0369(12) Uani 1 d . . .
H4CA H -0.2095 0.3732 0.2607 0.044 Uiso 1 calc R N 1
H4CB H -0.1776 0.3491 0.3201 0.044 Uiso 1 calc R N 1
C4D C -0.0796(4) 0.4760(3) 0.29646(18) 0.0334(11) Uani 1 d . . .
H4DA H -0.1010 0.4789 0.3322 0.040 Uiso 1 calc R O 1
H4DB H -0.1403 0.4930 0.2721 0.040 Uiso 1 calc R O 1
C4E C 0.0102(4) 0.5324(3) 0.2923(2) 0.0398(13) Uani 1 d . . .
H4EA H -0.0171 0.5864 0.2934 0.048 Uiso 1 calc R . .
H4EB H 0.0372 0.5250 0.2581 0.048 Uiso 1 calc R . .
C4F C 0.1011(4) 0.5234(3) 0.33492(19) 0.0359(12) Uani 1 d . . .
H4FA H 0.1523 0.5662 0.3324 0.043 Uiso 1 calc R P 1
H4FB H 0.0746 0.5263 0.3696 0.043 Uiso 1 calc R P 1
N11A N 0.3095(3) 0.1787(2) 0.26391(14) 0.0250(8) Uani 0.67 d P Q 1
H11A H 0.2935 0.1565 0.2946 0.030 Uiso 0.67 calc PR Q 1
H11B H 0.2470 0.1950 0.2463 0.030 Uiso 0.67 calc PR Q 1
N12A N 0.4506(3) 0.2808(2) 0.21072(13) 0.0214(8) Uani 0.67 d P Q 1
H12A H 0.3976 0.3037 0.1883 0.026 Uiso 0.67 calc PR Q 1
N13A N 0.4180(3) 0.3907(2) 0.29415(14) 0.0267(9) Uani 0.67 d P Q 1
H13A H 0.3638 0.4161 0.2748 0.032 Uiso 0.67 calc PR Q 1
H13B H 0.4114 0.4010 0.3286 0.032 Uiso 0.67 calc PR Q 1
N21A N 0.4246(3) 0.1178(2) 0.41901(14) 0.0265(8) Uani 0.67 d P Q 1
H21A H 0.3963 0.1127 0.4502 0.032 Uiso 0.67 calc PR Q 1
H21B H 0.3692 0.1182 0.3932 0.032 Uiso 0.67 calc PR Q 1
N22A N 0.6353(3) 0.1869(2) 0.45270(13) 0.0224(8) Uani 0.67 d P Q 1
H22A H 0.6317 0.1872 0.4885 0.027 Uiso 0.67 calc PR Q 1
N23A N 0.5213(3) 0.3316(2) 0.44856(14) 0.0260(8) Uani 0.67 d P Q 1
H23A H 0.4677 0.3638 0.4349 0.031 Uiso 0.67 calc PR Q 1
H23B H 0.5179 0.3291 0.4840 0.031 Uiso 0.67 calc PR Q 1
N31A N 0.2324(3) 0.3943(2) 0.48710(14) 0.0271(9) Uani 0.67 d P R 1
H31A H 0.2887 0.3768 0.5091 0.033 Uiso 0.67 calc PR R 1
H31B H 0.2586 0.4140 0.4579 0.033 Uiso 0.67 calc PR R 1
N32A N 0.0800(3) 0.2977(2) 0.53451(12) 0.0221(8) Uani 0.67 d P R 1
H32A H 0.1315 0.2764 0.5585 0.027 Uiso 0.67 calc PR R 1
N33A N 0.1249(3) 0.1852(2) 0.45496(13) 0.0230(8) Uani 0.67 d P R 1
H33A H 0.1354 0.1742 0.4210 0.028 Uiso 0.67 calc PR R 1
H33B H 0.1783 0.1613 0.4758 0.028 Uiso 0.67 calc PR R 1
N41A N 0.0327(3) 0.2381(2) 0.30937(14) 0.0253(8) Uani 0.67 d P R 1
H41A H 0.0543 0.2316 0.2767 0.030 Uiso 0.67 calc PR R 1
H41B H 0.0720 0.2044 0.3314 0.030 Uiso 0.67 calc PR R 1
N42A N -0.0551(3) 0.3932(2) 0.28486(13) 0.0255(8) Uani 0.67 d P R 1
H42A H -0.0362 0.3920 0.2510 0.031 Uiso 0.67 calc PR R 1
N43A N 0.1528(3) 0.4472(2) 0.32895(14) 0.0261(8) Uani 0.67 d P R 1
H43A H 0.2091 0.4444 0.3541 0.031 Uiso 0.67 calc PR R 1
H43B H 0.1795 0.4476 0.2972 0.031 Uiso 0.67 calc PR R 1
N11B N 0.3095(3) 0.1787(2) 0.26391(14) 0.0250(8) Uani 0.33 d P Q 2
H11C H 0.2978 0.1572 0.2955 0.030 Uiso 0.33 calc PR Q 2
H11D H 0.2448 0.1926 0.2475 0.030 Uiso 0.33 calc PR Q 2
N12B N 0.4506(3) 0.2808(2) 0.21072(13) 0.0214(8) Uani 0.33 d P Q 2
H12B H 0.3992 0.3035 0.1873 0.026 Uiso 0.33 calc PR Q 2
N13B N 0.4180(3) 0.3907(2) 0.29415(14) 0.0267(9) Uani 0.33 d P Q 2
H13C H 0.3640 0.4190 0.2769 0.032 Uiso 0.33 calc PR Q 2
H13D H 0.4142 0.3981 0.3292 0.032 Uiso 0.33 calc PR Q 2
N21B N 0.4246(3) 0.1178(2) 0.41901(14) 0.0265(8) Uani 0.33 d P Q 2
H21C H 0.3945 0.1114 0.4496 0.032 Uiso 0.33 calc PR Q 2
H21D H 0.3704 0.1184 0.3926 0.032 Uiso 0.33 calc PR Q 2
N22B N 0.6353(3) 0.1869(2) 0.45270(13) 0.0224(8) Uani 0.33 d P Q 2
H22B H 0.6337 0.1867 0.4886 0.027 Uiso 0.33 calc PR Q 2
N23B N 0.5213(3) 0.3316(2) 0.44856(14) 0.0260(8) Uani 0.33 d P Q 2
H23C H 0.4683 0.3641 0.4346 0.031 Uiso 0.33 calc PR Q 2
H23D H 0.5179 0.3306 0.4840 0.031 Uiso 0.33 calc PR Q 2
N31B N 0.2324(3) 0.3943(2) 0.48710(14) 0.0271(9) Uani 0.33 d P Q 2
H31C H 0.2901 0.3783 0.5087 0.033 Uiso 0.33 calc PR Q 2
H31D H 0.2568 0.4140 0.4575 0.033 Uiso 0.33 calc PR Q 2
N32B N 0.0800(3) 0.2977(2) 0.53451(12) 0.0221(8) Uani 0.33 d P Q 2
H32B H 0.1302 0.2766 0.5592 0.027 Uiso 0.33 calc PR Q 2
N33B N 0.1249(3) 0.1852(2) 0.45496(13) 0.0230(8) Uani 0.33 d P Q 2
H33C H 0.1337 0.1754 0.4206 0.028 Uiso 0.33 calc PR Q 2
H33D H 0.1782 0.1595 0.4747 0.028 Uiso 0.33 calc PR Q 2
N41B N 0.0327(3) 0.2381(2) 0.30937(14) 0.0253(8) Uani 0.33 d P Q 2
H41C H 0.0553 0.2295 0.2771 0.030 Uiso 0.33 calc PR Q 2
H41D H 0.0716 0.2059 0.3325 0.030 Uiso 0.33 calc PR Q 2
N42B N -0.0551(3) 0.3932(2) 0.28486(13) 0.0255(8) Uani 0.33 d P Q 2
H42B H -0.0374 0.3924 0.2508 0.031 Uiso 0.33 calc PR Q 2
N43B N 0.1528(3) 0.4472(2) 0.32895(14) 0.0261(8) Uani 0.33 d P Q 2
H43C H 0.2071 0.4434 0.3552 0.031 Uiso 0.33 calc PR Q 2
H43D H 0.1824 0.4486 0.2980 0.031 Uiso 0.33 calc PR Q 2
Cu1A Cu 0.3968(5) 0.2770(4) 0.2831(3) 0.0323(12) Uani 0.67 d PD Q 1
Cu2A Cu 0.4941(4) 0.2244(3) 0.41905(15) 0.0339(13) Uani 0.67 d PD Q 1
Cu3A Cu 0.1418(3) 0.3007(2) 0.46494(14) 0.0175(7) Uani 0.67 d PD R 1
Cu4A Cu 0.0707(4) 0.3486(2) 0.33289(17) 0.0263(11) Uani 0.67 d PD R 1
Cl1A Cl 0.54168(19) 0.2219(2) 0.33077(12) 0.0255(6) Uani 0.67 d PD Q 1
Cl2A Cl -0.0304(2) 0.3642(3) 0.41655(15) 0.0269(7) Uani 0.67 d PD R 1
O1A O 0.2810(4) 0.2894(3) 0.33037(16) 0.0213(10) Uani 0.67 d P Q 1
O2A O 0.3369(4) 0.2631(3) 0.41468(16) 0.0204(10) Uani 0.67 d P Q 1
O3A O 0.1769(3) 0.3083(2) 0.39104(14) 0.0182(9) Uani 0.67 d P R 1
Cu1B Cu 0.3873(9) 0.2740(6) 0.2785(5) 0.0156(13) Uani 0.33 d PD Q 2
Cu2B Cu 0.4883(8) 0.2238(6) 0.4215(2) 0.0145(17) Uani 0.33 d PD Q 2
Cu3B Cu 0.1489(9) 0.3008(6) 0.4669(4) 0.049(3) Uani 0.33 d PD Q 2
Cu4B Cu 0.0685(7) 0.3478(4) 0.3295(3) 0.030(2) Uani 0.33 d PD Q 2
Cl1B Cl 0.5839(4) 0.2231(4) 0.3264(2) 0.0246(12) Uani 0.33 d PD Q 2
Cl2B Cl 0.0057(4) 0.3557(5) 0.4119(3) 0.0257(14) Uani 0.33 d PD Q 2
O1B O 0.2780(8) 0.2837(5) 0.4255(3) 0.0193(19) Uani 0.33 d P Q 2
O2B O 0.2158(8) 0.2972(5) 0.3403(3) 0.022(2) Uani 0.33 d P Q 2
O3B O 0.3798(6) 0.2627(5) 0.3625(3) 0.0166(18) Uani 0.33 d P Q 2
C0 C 0.2752(3) 0.2845(2) 0.37785(15) 0.0189(9) Uani 1 d . . .

loop_
_atom_site_aniso_label
_atom_site_aniso_U_11
_atom_site_aniso_U_22
_atom_site_aniso_U_33
_atom_site_aniso_U_23
_atom_site_aniso_U_13
_atom_site_aniso_U_12
Cl3 0.0259(6) 0.0274(6) 0.0192(5) 0.0011(4) 0.0020(4) 0.0024(5)
O31 0.059(2) 0.038(2) 0.0198(16) 0.0050(14) -0.0015(15) 0.0054(18)
O32 0.047(2) 0.0285(19) 0.0407(19) 0.0039(15) 0.0114(16) 0.0094(16)
O33 0.054(2) 0.034(2) 0.0390(19) -0.0011(16) -0.0222(17) -0.0050(18)
O34 0.029(2) 0.069(3) 0.049(2) 0.0056(19) 0.0161(16) 0.0033(19)
Cl4 0.0365(7) 0.0268(6) 0.0207(5) 0.0005(4) 0.0040(5) 0.0021(5)
O41 0.056(2) 0.044(2) 0.0289(17) -0.0035(16) 0.0174(16) -0.0039(18)
O42 0.055(2) 0.0270(19) 0.052(2) 0.0028(16) 0.0105(18) -0.0084(17)
O43 0.107(4) 0.042(2) 0.0313(19) -0.0018(17) -0.019(2) -0.018(2)
O44 0.048(3) 0.070(3) 0.074(3) 0.020(2) 0.023(2) 0.022(2)
Cl5 0.0549(8) 0.0234(6) 0.0287(6) -0.0010(5) 0.0065(5) -0.0049(6)
O51 0.042(2) 0.0218(17) 0.0331(17) 0.0021(14) 0.0073(15) 0.0001(15)
O52 0.134(5) 0.064(3) 0.173(6) 0.027(4) -0.098(5) -0.043(4)
O53 0.210(7) 0.050(3) 0.118(4) -0.004(3) 0.108(5) 0.033(4)
O54 0.106(4) 0.051(3) 0.044(2) 0.0180(19) 0.009(2) -0.025(2)
Cl6 0.0362(7) 0.0297(6) 0.0257(5) 0.0025(5) 0.0035(5) 0.0045(5)
O62 0.105(4) 0.040(2) 0.0312(19) -0.0100(17) 0.020(2) -0.009(2)
O61 0.063(3) 0.037(2) 0.041(2) -0.0040(17) 0.0093(18) 0.0030(19)
O63 0.141(5) 0.094(4) 0.058(3) -0.004(3) 0.041(3) -0.070(4)
O64 0.062(3) 0.139(5) 0.120(5) -0.023(4) -0.026(3) 0.051(3)
O7 0.054(3) 0.068(3) 0.040(2) 0.013(2) 0.0002(18) 0.017(2)
C7 0.064(4) 0.098(5) 0.043(3) 0.010(4) 0.025(3) 0.007(4)
O8 0.047(2) 0.0313(19) 0.0333(18) 0.0004(15) 0.0050(17) -0.0099(16)
C8 0.043(3) 0.031(3) 0.055(3) 0.000(2) 0.001(3) -0.002(2)
O9 0.080(3) 0.037(2) 0.043(2) 0.0018(18) 0.012(2) 0.003(2)
C9 0.048(4) 0.038(3) 0.071(4) -0.005(3) 0.008(3) -0.004(3)
C1A 0.034(3) 0.020(2) 0.034(3) -0.004(2) 0.005(2) -0.005(2)
C1B 0.039(3) 0.023(2) 0.028(2) -0.008(2) 0.003(2) 0.001(2)
C1C 0.031(3) 0.028(3) 0.023(2) -0.0021(19) 0.0084(19) 0.006(2)
C1D 0.026(2) 0.031(3) 0.025(2) -0.0004(19) 0.0121(19) -0.002(2)
C1E 0.030(3) 0.022(2) 0.034(2) 0.004(2) 0.011(2) -0.007(2)
C1F 0.040(3) 0.025(3) 0.033(3) -0.003(2) 0.012(2) -0.012(2)
C2A 0.035(3) 0.014(2) 0.041(3) -0.003(2) -0.002(2) 0.000(2)
C2B 0.040(3) 0.024(3) 0.046(3) 0.001(2) -0.002(2) 0.009(2)
C2C 0.028(3) 0.028(3) 0.040(3) 0.000(2) 0.002(2) 0.010(2)
C2D 0.017(2) 0.040(3) 0.042(3) 0.002(2) 0.001(2) 0.001(2)
C2E 0.026(3) 0.031(3) 0.061(3) -0.002(2) -0.011(2) -0.005(2)
C2F 0.030(3) 0.022(3) 0.057(3) 0.000(2) -0.008(2) -0.004(2)
C3A 0.052(3) 0.027(3) 0.034(3) -0.007(2) 0.011(2) -0.002(2)
C3B 0.062(4) 0.032(3) 0.027(2) -0.007(2) 0.012(2) 0.006(3)
C3C 0.042(3) 0.036(3) 0.025(2) -0.002(2) 0.016(2) 0.010(2)
C3D 0.020(2) 0.046(3) 0.028(2) 0.003(2) 0.0103(19) -0.003(2)
C3E 0.029(3) 0.039(3) 0.036(3) 0.010(2) 0.010(2) -0.009(2)
C3F 0.024(2) 0.028(3) 0.039(3) -0.002(2) 0.004(2) -0.010(2)
C4A 0.031(3) 0.031(3) 0.044(3) 0.000(2) 0.003(2) -0.002(2)
C4B 0.025(3) 0.043(3) 0.047(3) 0.004(2) -0.004(2) -0.002(2)
C4C 0.020(3) 0.045(3) 0.046(3) 0.009(2) 0.002(2) 0.008(2)
C4D 0.037(3) 0.031(3) 0.032(3) 0.005(2) 0.005(2) 0.017(2)
C4E 0.053(3) 0.024(3) 0.044(3) 0.008(2) 0.007(3) 0.012(2)
C4F 0.041(3) 0.024(3) 0.044(3) -0.002(2) 0.008(2) 0.006(2)
N11A 0.022(2) 0.023(2) 0.031(2) 0.0027(16) 0.0098(16) 0.0012(16)
N12A 0.0214(19) 0.0221(19) 0.0216(17) 0.0001(15) 0.0068(15) 0.0039(16)
N13A 0.031(2) 0.024(2) 0.028(2) -0.0022(16) 0.0152(17) -0.0020(17)
N21A 0.025(2) 0.025(2) 0.028(2) 0.0000(16) -0.0049(16) -0.0024(17)
N22A 0.0201(19) 0.0219(19) 0.0249(18) -0.0039(15) 0.0003(15) 0.0032(16)
N23A 0.023(2) 0.026(2) 0.0284(19) -0.0059(16) -0.0018(16) 0.0027(16)
N31A 0.027(2) 0.030(2) 0.0252(19) 0.0018(16) 0.0071(16) -0.0022(17)
N32A 0.0175(19) 0.031(2) 0.0195(17) 0.0025(15) 0.0072(14) 0.0036(16)
N33A 0.024(2) 0.025(2) 0.0199(17) 0.0029(15) 0.0034(15) 0.0036(16)
N41A 0.020(2) 0.027(2) 0.0291(19) 0.0037(16) 0.0040(16) 0.0023(16)
N42A 0.027(2) 0.028(2) 0.0219(18) 0.0055(16) 0.0032(16) 0.0072(17)
N43A 0.027(2) 0.025(2) 0.0263(19) 0.0030(16) 0.0034(16) 0.0045(17)
N11B 0.022(2) 0.023(2) 0.031(2) 0.0027(16) 0.0098(16) 0.0012(16)
N12B 0.0214(19) 0.0221(19) 0.0216(17) 0.0001(15) 0.0068(15) 0.0039(16)
N13B 0.031(2) 0.024(2) 0.028(2) -0.0022(16) 0.0152(17) -0.0020(17)
N21B 0.025(2) 0.025(2) 0.028(2) 0.0000(16) -0.0049(16) -0.0024(17)
N22B 0.0201(19) 0.0219(19) 0.0249(18) -0.0039(15) 0.0003(15) 0.0032(16)
N23B 0.023(2) 0.026(2) 0.0284(19) -0.0059(16) -0.0018(16) 0.0027(16)
N31B 0.027(2) 0.030(2) 0.0252(19) 0.0018(16) 0.0071(16) -0.0022(17)
N32B 0.0175(19) 0.031(2) 0.0195(17) 0.0025(15) 0.0072(14) 0.0036(16)
N33B 0.024(2) 0.025(2) 0.0199(17) 0.0029(15) 0.0034(15) 0.0036(16)
N41B 0.020(2) 0.027(2) 0.0291(19) 0.0037(16) 0.0040(16) 0.0023(16)
N42B 0.027(2) 0.028(2) 0.0219(18) 0.0055(16) 0.0032(16) 0.0072(17)
N43B 0.027(2) 0.025(2) 0.0263(19) 0.0030(16) 0.0034(16) 0.0045(17)
Cu1A 0.046(2) 0.0229(14) 0.0327(19) -0.0098(10) 0.0277(16) -0.0127(11)
Cu2A 0.0256(19) 0.0162(19) 0.057(2) -0.0006(15) -0.0115(14) 0.0001(13)
Cu3A 0.0283(13) 0.0136(14) 0.0129(13) -0.0010(10) 0.0129(9) 0.0000(10)
Cu4A 0.0162(19) 0.033(2) 0.0296(13) 0.0049(10) 0.0017(10) 0.0056(13)
Cl1A 0.0233(16) 0.0328(11) 0.0203(10) 0.0013(8) 0.0017(12) 0.0020(15)
Cl2A 0.0204(19) 0.0389(15) 0.0222(11) 0.0067(9) 0.0063(13) 0.0107(15)
O1A 0.021(3) 0.026(3) 0.019(2) -0.0002(19) 0.008(2) 0.003(2)
O2A 0.017(3) 0.025(3) 0.018(2) 0.0005(19) 0.000(2) 0.004(2)
O3A 0.015(2) 0.023(2) 0.016(2) 0.0006(18) 0.0032(17) 0.0005(18)
Cu1B 0.0218(19) 0.008(2) 0.0182(18) 0.0000(18) 0.0101(13) 0.0049(19)
Cu2B 0.011(3) 0.021(4) 0.010(2) -0.003(2) -0.0075(17) 0.001(2)
Cu3B 0.064(5) 0.045(5) 0.044(5) -0.008(3) 0.029(3) -0.015(3)
Cu4B 0.023(4) 0.003(3) 0.061(4) 0.009(2) -0.013(3) -0.002(2)
Cl1B 0.020(3) 0.035(2) 0.019(2) 0.0025(16) 0.002(2) -0.001(3)
Cl2B 0.016(4) 0.040(3) 0.021(2) 0.0031(18) 0.004(2) 0.010(3)
O1B 0.015(5) 0.026(5) 0.017(5) 0.004(4) 0.004(4) 0.007(4)
O2B 0.018(5) 0.031(6) 0.017(5) 0.000(4) 0.000(4) 0.010(4)
O3B 0.012(4) 0.020(5) 0.019(4) 0.003(3) 0.005(3) 0.001(3)
C0 0.027(2) 0.008(2) 0.022(2) -0.0011(17) 0.005(2) -0.0038(17)

loop_
_atom_type_symbol
_atom_type_description
_atom_type_scat_dispersion_real
_atom_type_scat_dispersion_imag
_atom_type_scat_source
C C 0.0033 0.0016 'International Tables Vol C Tables 4.2.6.8 and 6.1.1.4'
H H 0.0000 0.0000 'International Tables Vol C Tables 4.2.6.8 and 6.1.1.4'
N N 0.0061 0.0033 'International Tables Vol C Tables 4.2.6.8 and 6.1.1.4'
O O 0.0106 0.0060 'International Tables Vol C Tables 4.2.6.8 and 6.1.1.4'
Cl Cl 0.1484 0.1585 'International Tables Vol C Tables 4.2.6.8 and 6.1.1.4'
Cu Cu 0.3201 1.2651 'International Tables Vol C Tables 4.2.6.8 and 6.1.1.4'

loop_
_geom_angle_atom_site_label_1
_geom_angle_atom_site_label_2
_geom_angle_atom_site_label_3
_geom_angle
_geom_angle_site_symmetry_1
_geom_angle_site_symmetry_3
_geom_angle_publ_flag
O34 Cl3 O32 109.3(2) . . ?
O34 Cl3 O31 110.2(2) . . ?
O32 Cl3 O31 110.5(2) . . ?
O34 Cl3 O33 109.3(2) . . ?
O32 Cl3 O33 109.1(2) . . ?
O31 Cl3 O33 108.3(2) . . ?
O41 Cl4 O44 110.4(2) . . ?
O41 Cl4 O43 109.8(2) . . ?
O44 Cl4 O43 108.8(3) . . ?
O41 Cl4 O42 109.5(2) . . ?
O44 Cl4 O42 110.3(2) . . ?
O43 Cl4 O42 108.0(2) . . ?
O52 Cl5 O54 112.0(4) . . ?
O52 Cl5 O53 111.2(5) . . ?
O54 Cl5 O53 107.3(3) . . ?
O52 Cl5 O51 110.7(3) . . ?
O54 Cl5 O51 108.9(2) . . ?
O53 Cl5 O51 106.5(3) . . ?
O63 Cl6 O64 111.8(4) . . ?
O63 Cl6 O62 110.6(3) . . ?
O64 Cl6 O62 112.8(3) . . ?
O63 Cl6 O61 108.2(3) . . ?
O64 Cl6 O61 105.9(3) . . ?
O62 Cl6 O61 107.2(2) . . ?
C7 O7 H7 109.5 . . ?
O7 C7 H7A 109.5 . . ?
O7 C7 H7B 109.5 . . ?
H7A C7 H7B 109.5 . . ?
O7 C7 H7C 109.5 . . ?
H7A C7 H7C 109.5 . . ?
H7B C7 H7C 109.5 . . ?
C8 O8 H8 109.5 . . ?
O8 C8 H8A 109.5 . . ?
O8 C8 H8B 109.5 . . ?
H8A C8 H8B 109.5 . . ?
O8 C8 H8C 109.5 . . ?
H8A C8 H8C 109.5 . . ?
H8B C8 H8C 109.5 . . ?
C9 O9 H9 109.5 . . ?
O9 C9 H9A 109.5 . . ?
O9 C9 H9B 109.5 . . ?
H9A C9 H9B 109.5 . . ?
O9 C9 H9C 109.5 . . ?
H9A C9 H9C 109.5 . . ?
H9B C9 H9C 109.5 . . ?
N11A C1A C1B 110.2(4) . . ?
N11A C1A H1AA 109.6 . . ?
C1B C1A H1AA 109.6 . . ?
N11A C1A H1AB 109.6 . . ?
C1B C1A H1AB 109.6 . . ?
H1AA C1A H1AB 108.1 . . ?
C1C C1B C1A 113.5(4) . . ?
C1C C1B H1BA 108.9 . . ?
C1A C1B H1BA 108.9 . . ?
C1C C1B H1BB 108.9 . . ?
C1A C1B H1BB 108.9 . . ?
H1BA C1B H1BB 107.7 . . ?
N12A C1C C1B 114.1(4) . . ?
N12A C1C H1CA 108.7 . . ?
C1B C1C H1CA 108.7 . . ?
N12A C1C H1CB 108.7 . . ?
C1B C1C H1CB 108.7 . . ?
H1CA C1C H1CB 107.6 . . ?
N12A C1D C1E 114.1(3) . . ?
N12A C1D H1DA 108.7 . . ?
C1E C1D H1DA 108.7 . . ?
N12A C1D H1DB 108.7 . . ?
C1E C1D H1DB 108.7 . . ?
H1DA C1D H1DB 107.6 . . ?
C1F C1E C1D 113.4(4) . . ?
C1F C1E H1EA 108.9 . . ?
C1D C1E H1EA 108.9 . . ?
C1F C1E H1EB 108.9 . . ?
C1D C1E H1EB 108.9 . . ?
H1EA C1E H1EB 107.7 . . ?
N13A C1F C1E 110.2(4) . . ?
N13A C1F H1FA 109.6 . . ?
C1E C1F H1FA 109.6 . . ?
N13A C1F H1FB 109.6 . . ?
C1E C1F H1FB 109.6 . . ?
H1FA C1F H1FB 108.1 . . ?
N21A C2A C2B 110.5(4) . . ?
N21A C2A H2AA 109.5 . . ?
C2B C2A H2AA 109.5 . . ?
N21A C2A H2AB 109.5 . . ?
C2B C2A H2AB 109.5 . . ?
H2AA C2A H2AB 108.1 . . ?
C2A C2B C2C 113.9(4) . . ?
C2A C2B H2BA 108.8 . . ?
C2C C2B H2BA 108.8 . . ?
C2A C2B H2BB 108.8 . . ?
C2C C2B H2BB 108.8 . . ?
H2BA C2B H2BB 107.7 . . ?
N22A C2C C2B 113.5(4) . . ?
N22A C2C H2CA 108.9 . . ?
C2B C2C H2CA 108.9 . . ?
N22A C2C H2CB 108.9 . . ?
C2B C2C H2CB 108.9 . . ?
H2CA C2C H2CB 107.7 . . ?
N22A C2D C2E 113.6(4) . . ?
N22A C2D H2DA 108.8 . . ?
C2E C2D H2DA 108.8 . . ?
N22A C2D H2DB 108.8 . . ?
C2E C2D H2DB 108.8 . . ?
H2DA C2D H2DB 107.7 . . ?
C2F C2E C2D 114.2(4) . . ?
C2F C2E H2EA 108.7 . . ?
C2D C2E H2EA 108.7 . . ?
C2F C2E H2EB 108.7 . . ?
C2D C2E H2EB 108.7 . . ?
H2EA C2E H2EB 107.6 . . ?
N23A C2F C2E 109.8(4) . . ?
N23A C2F H2FA 109.7 . . ?
C2E C2F H2FA 109.7 . . ?
N23A C2F H2FB 109.7 . . ?
C2E C2F H2FB 109.7 . . ?
H2FA C2F H2FB 108.2 . . ?
N31A C3A C3B 110.5(4) . . ?
N31A C3A H3AA 109.6 . . ?
C3B C3A H3AA 109.6 . . ?
N31A C3A H3AB 109.6 . . ?
C3B C3A H3AB 109.6 . . ?
H3AA C3A H3AB 108.1 . . ?
C3C C3B C3A 114.5(4) . . ?
C3C C3B H3BA 108.6 . . ?
C3A C3B H3BA 108.6 . . ?
C3C C3B H3BB 108.6 . . ?
C3A C3B H3BB 108.6 . . ?
H3BA C3B H3BB 107.6 . . ?
N32A C3C C3B 114.5(4) . . ?
N32A C3C H3CA 108.6 . . ?
C3B C3C H3CA 108.6 . . ?
N32A C3C H3CB 108.6 . . ?
C3B C3C H3CB 108.6 . . ?
H3CA C3C H3CB 107.6 . . ?
N32A C3D C3E 115.1(4) . . ?
N32A C3D H3DA 108.5 . . ?
C3E C3D H3DA 108.5 . . ?
N32A C3D H3DB 108.5 . . ?
C3E C3D H3DB 108.5 . . ?
H3DA C3D H3DB 107.5 . . ?
C3D C3E C3F 114.5(4) . . ?
C3D C3E H3EA 108.6 . . ?
C3F C3E H3EA 108.6 . . ?
C3D C3E H3EB 108.6 . . ?
C3F C3E H3EB 108.6 . . ?
H3EA C3E H3EB 107.6 . . ?
N33A C3F C3E 109.9(4) . . ?
N33A C3F H3FA 109.7 . . ?
C3E C3F H3FA 109.7 . . ?
N33A C3F H3FB 109.7 . . ?
C3E C3F H3FB 109.7 . . ?
H3FA C3F H3FB 108.2 . . ?
N41A C4A C4B 109.7(4) . . ?
N41A C4A H4AA 109.7 . . ?
C4B C4A H4AA 109.7 . . ?
N41A C4A H4AB 109.7 . . ?
C4B C4A H4AB 109.7 . . ?
H4AA C4A H4AB 108.2 . . ?
C4C C4B C4A 114.9(4) . . ?
C4C C4B H4BA 108.5 . . ?
C4A C4B H4BA 108.5 . . ?
C4C C4B H4BB 108.5 . . ?
C4A C4B H4BB 108.5 . . ?
H4BA C4B H4BB 107.5 . . ?
N42A C4C C4B 114.6(4) . . ?
N42A C4C H4CA 108.6 . . ?
C4B C4C H4CA 108.6 . . ?
N42A C4C H4CB 108.6 . . ?
C4B C4C H4CB 108.6 . . ?
H4CA C4C H4CB 107.6 . . ?
N42A C4D C4E 114.5(4) . . ?
N42A C4D H4DA 108.6 . . ?
C4E C4D H4DA 108.6 . . ?
N42A C4D H4DB 108.6 . . ?
C4E C4D H4DB 108.6 . . ?
H4DA C4D H4DB 107.6 . . ?
C4D C4E C4F 114.4(4) . . ?
C4D C4E H4EA 108.7 . . ?
C4F C4E H4EA 108.7 . . ?
C4D C4E H4EB 108.7 . . ?
C4F C4E H4EB 108.7 . . ?
H4EA C4E H4EB 107.6 . . ?
N43A C4F C4E 109.3(4) . . ?
N43A C4F H4FA 109.8 . . ?
C4E C4F H4FA 109.8 . . ?
N43A C4F H4FB 109.8 . . ?
C4E C4F H4FB 109.8 . . ?
H4FA C4F H4FB 108.3 . . ?
C1A N11A Cu1A 120.6(3) . . ?
C1A N11A H11A 107.2 . . ?
Cu1A N11A H11A 107.2 . . ?
C1A N11A H11B 107.2 . . ?
Cu1A N11A H11B 107.2 . . ?
H11A N11A H11B 106.8 . . ?
C1D N12A C1C 107.6(3) . . ?
C1D N12A Cu1A 113.1(3) . . ?
C1C N12A Cu1A 115.5(3) . . ?
C1D N12A H12A 106.7 . . ?
C1C N12A H12A 106.7 . . ?
Cu1A N12A H12A 106.7 . . ?
C1F N13A Cu1A 118.8(3) . . ?
C1F N13A H13A 107.6 . . ?
Cu1A N13A H13A 107.6 . . ?
C1F N13A H13B 107.6 . . ?
Cu1A N13A H13B 107.6 . . ?
H13A N13A H13B 107.1 . . ?
C2A N21A Cu2A 120.1(3) . . ?
C2A N21A H21A 107.3 . . ?
Cu2A N21A H21A 107.3 . . ?
C2A N21A H21B 107.3 . . ?
Cu2A N21A H21B 107.3 . . ?
H21A N21A H21B 106.9 . . ?
C2D N22A C2C 108.3(3) . . ?
C2D N22A Cu2A 112.4(3) . . ?
C2C N22A Cu2A 115.3(3) . . ?
C2D N22A H22A 106.8 . . ?
C2C N22A H22A 106.8 . . ?
Cu2A N22A H22A 106.8 . . ?
C2F N23A Cu2A 117.0(3) . . ?
C2F N23A H23A 108.0 . . ?
Cu2A N23A H23A 108.0 . . ?
C2F N23A H23B 108.0 . . ?
Cu2A N23A H23B 108.0 . . ?
H23A N23A H23B 107.3 . . ?
C3A N31A Cu3A 117.8(3) . . ?
C3A N31A H31A 107.9 . . ?
Cu3A N31A H31A 107.9 . . ?
C3A N31A H31B 107.9 . . ?
Cu3A N31A H31B 107.9 . . ?
H31A N31A H31B 107.2 . . ?
C3C N32A C3D 108.3(3) . . ?
C3C N32A Cu3A 115.2(3) . . ?
C3D N32A Cu3A 113.5(3) . . ?
C3C N32A H32A 106.4 . . ?
C3D N32A H32A 106.4 . . ?
Cu3A N32A H32A 106.4 . . ?
C3F N33A Cu3A 119.6(3) . . ?
C3F N33A H33A 107.4 . . ?
Cu3A N33A H33A 107.4 . . ?
C3F N33A H33B 107.4 . . ?
Cu3A N33A H33B 107.4 . . ?
H33A N33A H33B 107.0 . . ?
C4A N41A Cu4A 119.3(3) . . ?
C4A N41A H41A 107.5 . . ?
Cu4A N41A H41A 107.5 . . ?
C4A N41A H41B 107.5 . . ?
Cu4A N41A H41B 107.5 . . ?
H41A N41A H41B 107.0 . . ?
C4D N42A C4C 107.6(4) . . ?
C4D N42A Cu4A 113.4(3) . . ?
C4C N42A Cu4A 114.7(3) . . ?
C4D N42A H42A 106.9 . . ?
C4C N42A H42A 106.9 . . ?
Cu4A N42A H42A 106.9 . . ?
C4F N43A Cu4A 119.8(3) . . ?
C4F N43A H43A 107.4 . . ?
Cu4A N43A H43A 107.4 . . ?
C4F N43A H43B 107.4 . . ?
Cu4A N43A H43B 107.4 . . ?
H43A N43A H43B 106.9 . . ?
N13A Cu1A O1A 84.7(3) . . ?
N13A Cu1A N11A 154.5(3) . . ?
O1A Cu1A N11A 79.5(3) . . ?
N13A Cu1A N12A 92.6(3) . . ?
O1A Cu1A N12A 151.4(3) . . ?
N11A Cu1A N12A 91.9(3) . . ?
N13A Cu1A Cl1A 103.5(3) . . ?
O1A Cu1A Cl1A 108.6(3) . . ?
N11A Cu1A Cl1A 100.4(3) . . ?
N12A Cu1A Cl1A 99.8(3) . . ?
N23A Cu2A N22A 90.8(3) . . ?
N23A Cu2A N21A 151.9(3) . . ?
N22A Cu2A N21A 95.0(3) . . ?
N23A Cu2A O2A 81.9(3) . . ?
N22A Cu2A O2A 157.7(3) . . ?
N21A Cu2A O2A 82.3(3) . . ?
N23A Cu2A Cl1A 108.8(3) . . ?
N22A Cu2A Cl1A 95.5(2) . . ?
N21A Cu2A Cl1A 97.9(2) . . ?
O2A Cu2A Cl1A 106.7(2) . . ?
N33A Cu3A O3A 88.5(2) . . ?
N33A Cu3A N31A 150.3(2) . . ?
O3A Cu3A N31A 92.2(2) . . ?
N33A Cu3A N32A 92.4(2) . . ?
O3A Cu3A N32A 169.9(3) . . ?
N31A Cu3A N32A 92.0(2) . . ?
N33A Cu3A Cl2A 105.7(2) . . ?
O3A Cu3A Cl2A 77.51(17) . . ?
N31A Cu3A Cl2A 103.5(2) . . ?
N32A Cu3A Cl2A 92.57(19) . . ?
N43A Cu4A N41A 152.0(2) . . ?
N43A Cu4A O3A 90.6(3) . . ?
N41A Cu4A O3A 91.4(2) . . ?
N43A Cu4A N42A 92.2(2) . . ?
N41A Cu4A N42A 91.0(2) . . ?
O3A Cu4A N42A 169.2(2) . . ?
N43A Cu4A Cl2A 105.2(2) . . ?
N41A Cu4A Cl2A 102.5(2) . . ?
O3A Cu4A Cl2A 77.19(17) . . ?
N42A Cu4A Cl2A 92.01(19) . . ?
Cu1A Cl1A Cu2A 103.1(2) . . ?
Cu4A Cl2A Cu3A 83.64(15) . . ?
C0 O1A Cu1A 135.4(4) . . ?
C0 O2A Cu2A 131.9(4) . . ?
C0 O3A Cu3A 120.6(3) . . ?
C0 O3A Cu4A 117.9(3) . . ?
Cu3A O3A Cu4A 121.6(2) . . ?
O3B Cu1B Cl1B 70.6(4) . . ?
O3B Cu2B Cl1B 71.5(3) . . ?
O1B Cu3B Cl2B 110.7(5) . . ?
O2B Cu4B Cl2B 107.2(5) . . ?
Cu1B Cl1B Cu2B 86.1(3) . . ?
Cu4B Cl2B Cu3B 101.5(4) . . ?
C0 O1B Cu3B 124.8(7) . . ?
C0 O2B Cu4B 133.1(7) . . ?
C0 O3B Cu2B 116.3(5) . . ?
C0 O3B Cu1B 112.1(5) . . ?
Cu2B O3B Cu1B 131.6(5) . . ?
O2B C0 O1B 140.3(8) . . ?
O2B C0 O2A 172.9(6) . . ?
O1B C0 O2A 43.1(4) . . ?
O2B C0 O1A 43.9(5) . . ?
O1B C0 O1A 173.9(6) . . ?
O2A C0 O1A 133.3(5) . . ?
O2B C0 O3A 68.3(6) . . ?
O1B C0 O3A 72.1(5) . . ?
O2A C0 O3A 114.9(4) . . ?
O1A C0 O3A 111.7(4) . . ?
O2B C0 O3B 110.3(6) . . ?
O1B C0 O3B 109.3(6) . . ?
O2A C0 O3B 66.7(4) . . ?
O1A C0 O3B 66.6(4) . . ?
O3A C0 O3B 177.4(5) . . ?

loop_
_geom_bond_atom_site_label_1
_geom_bond_atom_site_label_2
_geom_bond_distance
_geom_bond_site_symmetry_2
_geom_bond_publ_flag
Cl3 O34 1.420(3) . ?
Cl3 O32 1.431(3) . ?
Cl3 O31 1.432(3) . ?
Cl3 O33 1.445(3) . ?
Cl4 O41 1.416(3) . ?
Cl4 O44 1.422(4) . ?
Cl4 O43 1.430(4) . ?
Cl4 O42 1.442(3) . ?
Cl5 O52 1.372(5) . ?
Cl5 O54 1.406(4) . ?
Cl5 O53 1.415(5) . ?
Cl5 O51 1.459(3) . ?
Cl6 O63 1.393(4) . ?
Cl6 O64 1.406(5) . ?
Cl6 O62 1.425(3) . ?
Cl6 O61 1.453(4) . ?
O7 C7 1.402(7) . ?
O7 H7 0.8400 . ?
C7 H7A 0.9800 . ?
C7 H7B 0.9800 . ?
C7 H7C 0.9800 . ?
O8 C8 1.421(6) . ?
O8 H8 0.8400 . ?
C8 H8A 0.9800 . ?
C8 H8B 0.9800 . ?
C8 H8C 0.9800 . ?
O9 C9 1.379(7) . ?
O9 H9 0.8400 . ?
C9 H9A 0.9800 . ?
C9 H9B 0.9800 . ?
C9 H9C 0.9800 . ?
C1A N11A 1.476(5) . ?
C1A C1B 1.514(6) . ?
C1A H1AA 0.9900 . ?
C1A H1AB 0.9900 . ?
C1B C1C 1.512(6) . ?
C1B H1BA 0.9900 . ?
C1B H1BB 0.9900 . ?
C1C N12A 1.490(5) . ?
C1C H1CA 0.9900 . ?
C1C H1CB 0.9900 . ?
C1D N12A 1.482(5) . ?
C1D C1E 1.522(6) . ?
C1D H1DA 0.9900 . ?
C1D H1DB 0.9900 . ?
C1E C1F 1.509(6) . ?
C1E H1EA 0.9900 . ?
C1E H1EB 0.9900 . ?
C1F N13A 1.473(5) . ?
C1F H1FA 0.9900 . ?
C1F H1FB 0.9900 . ?
C2A N21A 1.478(5) . ?
C2A C2B 1.511(6) . ?
C2A H2AA 0.9900 . ?
C2A H2AB 0.9900 . ?
C2B C2C 1.513(7) . ?
C2B H2BA 0.9900 . ?
C2B H2BB 0.9900 . ?
C2C N22A 1.487(5) . ?
C2C H2CA 0.9900 . ?
C2C H2CB 0.9900 . ?
C2D N22A 1.485(6) . ?
C2D C2E 1.514(7) . ?
C2D H2DA 0.9900 . ?
C2D H2DB 0.9900 . ?
C2E C2F 1.511(7) . ?
C2E H2EA 0.9900 . ?
C2E H2EB 0.9900 . ?
C2F N23A 1.481(6) . ?
C2F H2FA 0.9900 . ?
C2F H2FB 0.9900 . ?
C3A N31A 1.475(6) . ?
C3A C3B 1.511(6) . ?
C3A H3AA 0.9900 . ?
C3A H3AB 0.9900 . ?
C3B C3C 1.504(7) . ?
C3B H3BA 0.9900 . ?
C3B H3BB 0.9900 . ?
C3C N32A 1.480(6) . ?
C3C H3CA 0.9900 . ?
C3C H3CB 0.9900 . ?
C3D N32A 1.490(6) . ?
C3D C3E 1.506(7) . ?
C3D H3DA 0.9900 . ?
C3D H3DB 0.9900 . ?
C3E C3F 1.509(6) . ?
C3E H3EA 0.9900 . ?
C3E H3EB 0.9900 . ?
C3F N33A 1.477(5) . ?
C3F H3FA 0.9900 . ?
C3F H3FB 0.9900 . ?
C4A N41A 1.483(6) . ?
C4A C4B 1.517(7) . ?
C4A H4AA 0.9900 . ?
C4A H4AB 0.9900 . ?
C4B C4C 1.508(7) . ?
C4B H4BA 0.9900 . ?
C4B H4BB 0.9900 . ?
C4C N42A 1.493(6) . ?
C4C H4CA 0.9900 . ?
C4C H4CB 0.9900 . ?
C4D N42A 1.488(6) . ?
C4D C4E 1.513(7) . ?
C4D H4DA 0.9900 . ?
C4D H4DB 0.9900 . ?
C4E C4F 1.521(7) . ?
C4E H4EA 0.9900 . ?
C4E H4EB 0.9900 . ?
C4F N43A 1.477(6) . ?
C4F H4FA 0.9900 . ?
C4F H4FB 0.9900 . ?
N11A Cu1A 2.050(8) . ?
N11A H11A 0.9200 . ?
N11A H11B 0.9200 . ?
N12A Cu1A 2.059(7) . ?
N12A H12A 0.9300 . ?
N13A Cu1A 1.980(7) . ?
N13A H13A 0.9200 . ?
N13A H13B 0.9200 . ?
N21A Cu2A 2.029(7) . ?
N21A H21A 0.9200 . ?
N21A H21B 0.9200 . ?
N22A Cu2A 2.026(6) . ?
N22A H22A 0.9300 . ?
N23A Cu2A 2.003(6) . ?
N23A H23A 0.9200 . ?
N23A H23B 0.9200 . ?
N31A Cu3A 2.022(6) . ?
N31A H31A 0.9200 . ?
N31A H31B 0.9200 . ?
N32A Cu3A 2.037(5) . ?
N32A H32A 0.9300 . ?
N33A Cu3A 2.002(5) . ?
N33A H33A 0.9200 . ?
N33A H33B 0.9200 . ?
N41A Cu4A 2.029(5) . ?
N41A H41A 0.9200 . ?
N41A H41B 0.9200 . ?
N42A Cu4A 2.071(6) . ?
N42A H42A 0.9300 . ?
N43A Cu4A 1.994(5) . ?
N43A H43A 0.9200 . ?
N43A H43B 0.9200 . ?
Cu1A O1A 2.026(8) . ?
Cu1A Cl1A 2.315(6) . ?
Cu2A O2A 2.110(7) . ?
Cu2A Cl1A 2.419(5) . ?
Cu3A O3A 2.008(5) . ?
Cu3A Cl2A 2.649(4) . ?
Cu4A O3A 2.036(6) . ?
Cu4A Cl2A 2.644(4) . ?
O1A C0 1.238(6) . ?
O2A C0 1.226(6) . ?
O3A C0 1.398(6) . ?
Cu1B O3B 2.188(14) . ?
Cu1B Cl1B 2.822(10) . ?
Cu2B O3B 2.060(11) . ?
Cu2B Cl1B 2.853(8) . ?
Cu3B O1B 2.080(14) . ?
Cu3B Cl2B 2.387(10) . ?
Cu4B O2B 2.066(13) . ?
Cu4B Cl2B 2.355(9) . ?
O1B C0 1.226(9) . ?
O2B C0 1.188(9) . ?
O3B C0 1.483(8) . ?
